data_7201290
loop_
_publ_author_name
'Kanno, Masato'
'Bando, Yoshimasa'
'Shirahata, Takashi'
'Inoue, Jun-ichi'
'Wada, Hiroshi'
'Mori, Takehiko'

_publ_section_title
;
 Stabilization of organic field-effect transistors in
 hexamethylenetetrathiafulvalene derivatives substituted by bulky alkyl
 groups
;
_journal_issue 36
_journal_name_full 'Journal of Materials Chemistry'
_journal_page_first 6548
_journal_paper_doi 10.1039/b907592e
_journal_volume 19
_journal_year 2009
_chemical_formula_moiety 'C20 H28 S4 '
_chemical_formula_sum 'C20 H28 S4'
_chemical_formula_weight 396.68
_chemical_name_common
;Di(4-t-butylcyclopenteno(1,2-d)(1',2'-d)-1,4,5,8-
tetrathiafulva-lene (1c)
;
_space_group_IT_number 2
_symmetry_cell_setting triclinic
_symmetry_Int_Tables_number 2
_symmetry_space_group_name_Hall '-P 1'
_symmetry_space_group_name_H-M 'P -1'
_cell_angle_alpha 95.93(3)
_cell_angle_beta 106.22(2)
_cell_angle_gamma 85.30(1)
_cell_formula_units_Z 1
_cell_length_a 6.513(1)
_cell_length_b 13.459(2)
_cell_length_c 6.114(3)
_cell_measurement_reflns_used 25
_cell_measurement_temperature 293.2
_cell_measurement_theta_max 15.0
_cell_measurement_theta_min 0.5
_cell_volume 511.1(3)
_computing_cell_refinement WinAFC
_computing_data_collection WinAFC
_computing_data_reduction 'teXsan Ver. 1.10'
_computing_publication_material 'teXsan Ver. 1.10'
_computing_structure_refinement 'teXsan Ver. 1.10'
_computing_structure_solution SHELXS86
_diffrn_measured_fraction_theta_full 1.0926
_diffrn_measured_fraction_theta_max 1.0926
_diffrn_measurement_device_type 'Rigaku AFC7R'
_diffrn_measurement_method \w-2\q
_diffrn_radiation_type 'Mo K\a'
_diffrn_radiation_wavelength 0.7107
_diffrn_reflns_av_R_equivalents 0.018
_diffrn_reflns_limit_h_max 8
_diffrn_reflns_limit_h_min -8
_diffrn_reflns_limit_k_max 18
_diffrn_reflns_limit_k_min -18
_diffrn_reflns_limit_l_max 8
_diffrn_reflns_limit_l_min 0
_diffrn_reflns_number 3237
_diffrn_reflns_theta_full 29.99
_diffrn_reflns_theta_max 29.99
_diffrn_standards_decay_% 0.17
_diffrn_standards_interval_count 150
_diffrn_standards_number 3
_exptl_absorpt_coefficient_mu 0.465
_exptl_absorpt_correction_T_max 0.999
_exptl_absorpt_correction_T_min 0.932
_exptl_absorpt_correction_type psi-scan
_exptl_absorpt_process_details '(North, Phillips & Mathews, 1968)'
_exptl_crystal_colour colorless
_exptl_crystal_density_diffrn 1.289
_exptl_crystal_density_method 'not measured'
_exptl_crystal_description prismatic
_exptl_crystal_size_max 0.200
_exptl_crystal_size_mid 0.200
_exptl_crystal_size_min 0.200
_refine_diff_density_max 0.24
_refine_diff_density_min -0.17
_refine_ls_extinction_method none
_refine_ls_goodness_of_fit_ref 1.428
_refine_ls_hydrogen_treatment noref
_refine_ls_number_parameters 109
_refine_ls_number_reflns 1946
_refine_ls_R_factor_gt 0.0347
_refine_ls_shift/su_max 0.0005
_refine_ls_structure_factor_coef Fsqd
_refine_ls_weighting_details 'w = 1/[\s^2^(Fo^2^) + (0.05000(Max(Fo^2^,0) + 2Fc^2^)/3)^2^]'
_refine_ls_weighting_scheme calc
_refine_ls_wR_factor_ref 0.1012
_reflns_number_gt 1946
_reflns_number_total 2867
_reflns_threshold_expression F^2^>4.0\s(F^2^)
_cod_data_source_file b907592e.txt
_cod_data_source_block 1c
_cod_original_cell_volume 511.1(2)
_cod_original_sg_symbol_H-M 'P -1 '
_cod_original_formula_sum 'C20 H28 S4 '
_cod_database_code 7201290

loop_
_symmetry_equiv_pos_as_xyz
x,y,z
-x,-y,-z

loop_
_atom_site_label
_atom_site_type_symbol
_atom_site_fract_x
_atom_site_fract_y
_atom_site_fract_z
_atom_site_U_iso_or_equiv
_atom_site_adp_type
_atom_site_occupancy
_atom_site_calc_flag
_atom_site_refinement_flags
_atom_site_disorder_assembly
_atom_site_disorder_group
S1 S 0.67479(8) 0.59968(4) 0.36202(10) 0.0429(2) Uani 1.00 d . . .
S2 S 0.22406(8) 0.53813(4) 0.21367(9) 0.0401(2) Uani 1.00 d . . .
C1 C 0.4796(3) 0.5282(1) 0.4106(3) 0.0333(5) Uani 1.00 d . . .
C2 C 0.5010(3) 0.6507(2) 0.1248(4) 0.0376(5) Uani 1.00 d . . .
C3 C 0.2991(3) 0.6228(1) 0.0573(4) 0.0369(5) Uani 1.00 d . . .
C4 C 0.5402(3) 0.7278(2) -0.0150(4) 0.0491(7) Uani 1.00 d . . .
C5 C 0.3307(3) 0.7319(2) -0.2135(4) 0.0420(6) Uani 1.00 d . . .
C6 C 0.1654(4) 0.6746(2) -0.1417(4) 0.0496(6) Uani 1.00 d . . .
C7 C 0.2512(4) 0.8362(2) -0.2930(4) 0.0455(6) Uani 1.00 d . . .
C8 C 0.4252(5) 0.8809(2) -0.3697(6) 0.075(1) Uani 1.00 d . . .
C9 C 0.1953(6) 0.9066(2) -0.1050(6) 0.081(1) Uani 1.00 d . . .
C10 C 0.0518(5) 0.8269(2) -0.4959(6) 0.0729(9) Uani 1.00 d . . .
H1 H 0.5617 0.7910 0.0714 0.0592 Uiso 1.00 calc . . .
H2 H 0.6613 0.7085 -0.0708 0.0592 Uiso 1.00 calc . . .
H3 H 0.3610 0.6928 -0.3414 0.0508 Uiso 1.00 calc . . .
H4 H 0.0960 0.6283 -0.2611 0.0603 Uiso 1.00 calc . . .
H5 H 0.0613 0.7203 -0.0977 0.0603 Uiso 1.00 calc . . .
H6 H 0.5506 0.8869 -0.2459 0.0900 Uiso 1.00 calc . . .
H7 H 0.4585 0.8377 -0.4913 0.0900 Uiso 1.00 calc . . .
H8 H 0.3764 0.9446 -0.4228 0.0900 Uiso 1.00 calc . . .
H9 H 0.3183 0.9137 0.0223 0.0965 Uiso 1.00 calc . . .
H10 H 0.1472 0.9704 -0.1597 0.0965 Uiso 1.00 calc . . .
H11 H 0.0848 0.8802 -0.0577 0.0965 Uiso 1.00 calc . . .
H12 H 0.0036 0.8903 -0.5495 0.0866 Uiso 1.00 calc . . .
H13 H 0.0871 0.7835 -0.6168 0.0866 Uiso 1.00 calc . . .
H14 H -0.0576 0.7986 -0.4517 0.0866 Uiso 1.00 calc . . .

loop_
_atom_site_aniso_label
_atom_site_aniso_U_11
_atom_site_aniso_U_22
_atom_site_aniso_U_33
_atom_site_aniso_U_12
_atom_site_aniso_U_13
_atom_site_aniso_U_23
S1 0.0280(3) 0.0575(4) 0.0420(3) -0.0103(2) 0.0012(2) 0.0157(3)
S2 0.0290(3) 0.0503(3) 0.0393(3) -0.0107(2) -0.0001(2) 0.0153(3)
C1 0.0282(9) 0.038(1) 0.032(1) -0.0044(8) 0.0042(8) 0.0037(8)
C2 0.0331(10) 0.040(1) 0.040(1) -0.0040(8) 0.0076(9) 0.0105(9)
C3 0.0326(10) 0.039(1) 0.038(1) -0.0055(8) 0.0047(9) 0.0113(9)
C4 0.039(1) 0.052(1) 0.058(2) -0.0097(10) 0.007(1) 0.021(1)
C5 0.047(1) 0.038(1) 0.043(1) -0.0031(9) 0.0125(10) 0.0095(10)
C6 0.039(1) 0.051(1) 0.056(1) -0.0084(10) -0.003(1) 0.026(1)
C7 0.060(1) 0.035(1) 0.044(1) -0.0004(10) 0.015(1) 0.0105(10)
C8 0.089(2) 0.064(2) 0.080(2) -0.016(2) 0.026(2) 0.029(2)
C9 0.109(3) 0.053(2) 0.083(2) 0.012(2) 0.034(2) 0.000(2)
C10 0.080(2) 0.065(2) 0.068(2) -0.001(1) 0.001(2) 0.032(2)

loop_
_atom_type_symbol
_atom_type_description
_atom_type_scat_dispersion_real
_atom_type_scat_dispersion_imag
_atom_type_scat_source
C C 0.003 0.002
;International Tables for Crystallography
(1992, Vol. C, Tables 4.2.6.8 and 6.1.1.1)
;
H H 0.000 0.000
;International Tables for Crystallography
(1992, Vol. C, Table 6.1.1.2)
;
S S 0.125 0.123
;International Tables for Crystallography
(1992, Vol. C, Tables 4.2.6.8 and 6.1.1.1)
;

loop_
_geom_angle_atom_site_label_1
_geom_angle_atom_site_label_2
_geom_angle_atom_site_label_3
_geom_angle
_geom_angle_site_symmetry_1
_geom_angle_site_symmetry_2
_geom_angle_site_symmetry_3
_geom_angle_publ_flag
C1 S1 C2 94.16(9) . 1_555 1_555 yes
C1 S2 C3 94.02(9) . 1_555 1_555 yes
S1 C1 S2 115.4(1) . 1_555 1_555 yes
S1 C1 C1 122.4(2) . 1_555 2_666 yes
S2 C1 C1 122.2(2) . 1_555 2_666 yes
S1 C2 C3 118.2(2) . 1_555 1_555 yes
S1 C2 C4 129.0(2) . 1_555 1_555 yes
C3 C2 C4 112.6(2) . 1_555 1_555 yes
S2 C3 C2 118.2(2) . 1_555 1_555 yes
S2 C3 C6 128.9(2) . 1_555 1_555 yes
C2 C3 C6 112.8(2) . 1_555 1_555 yes
C2 C4 C5 103.2(2) . 1_555 1_555 yes
C2 C4 H1 111.1 . 1_555 1_555 no
C2 C4 H2 111.2 . 1_555 1_555 no
C5 C4 H1 110.9 . 1_555 1_555 no
C5 C4 H2 111.3 . 1_555 1_555 no
H1 C4 H2 109.2 . 1_555 1_555 no
C4 C5 C6 106.3(2) . 1_555 1_555 yes
C4 C5 C7 115.6(2) . 1_555 1_555 yes
C4 C5 H3 106.4 . 1_555 1_555 no
C6 C5 C7 115.2(2) . 1_555 1_555 yes
C6 C5 H3 106.2 . 1_555 1_555 no
C7 C5 H3 106.5 . 1_555 1_555 no
C3 C6 C5 103.2(2) . 1_555 1_555 yes
C3 C6 H4 111.2 . 1_555 1_555 no
C3 C6 H5 110.8 . 1_555 1_555 no
C5 C6 H4 111.4 . 1_555 1_555 no
C5 C6 H5 110.6 . 1_555 1_555 no
H4 C6 H5 109.6 . 1_555 1_555 no
C5 C7 C8 109.3(2) . 1_555 1_555 yes
C5 C7 C9 112.1(2) . 1_555 1_555 yes
C5 C7 C10 109.2(2) . 1_555 1_555 yes
C8 C7 C9 108.8(2) . 1_555 1_555 yes
C8 C7 C10 108.7(2) . 1_555 1_555 yes
C9 C7 C10 108.6(2) . 1_555 1_555 yes
C7 C8 H6 109.8 . 1_555 1_555 no
C7 C8 H7 109.2 . 1_555 1_555 no
C7 C8 H8 110.0 . 1_555 1_555 no
H6 C8 H7 108.9 . 1_555 1_555 no
H6 C8 H8 109.9 . 1_555 1_555 no
H7 C8 H8 109.0 . 1_555 1_555 no
C7 C9 H9 109.7 . 1_555 1_555 no
C7 C9 H10 109.9 . 1_555 1_555 no
C7 C9 H11 109.7 . 1_555 1_555 no
H9 C9 H10 109.3 . 1_555 1_555 no
H9 C9 H11 109.1 . 1_555 1_555 no
H10 C9 H11 109.2 . 1_555 1_555 no
C7 C10 H12 110.2 . 1_555 1_555 no
C7 C10 H13 109.0 . 1_555 1_555 no
C7 C10 H14 109.8 . 1_555 1_555 no
H12 C10 H13 109.0 . 1_555 1_555 no
H12 C10 H14 110.2 . 1_555 1_555 no
H13 C10 H14 108.6 . 1_555 1_555 no

loop_
_geom_bond_atom_site_label_1
_geom_bond_atom_site_label_2
_geom_bond_distance
_geom_bond_site_symmetry_1
_geom_bond_site_symmetry_2
_geom_bond_publ_flag
S1 C1 1.761(2) . . yes
S1 C2 1.737(2) . . yes
S2 C1 1.765(2) . . yes
S2 C3 1.740(2) . . yes
C1 C1 1.348(4) . 2_666 yes
C2 C3 1.337(3) . . yes
C2 C4 1.490(3) . . yes
C3 C6 1.486(3) . . yes
C4 C5 1.554(3) . . yes
C4 H1 0.953 . . no
C4 H2 0.951 . . no
C5 C6 1.555(3) . . yes
C5 C7 1.535(3) . . yes
C5 H3 0.955 . . no
C6 H4 0.945 . . no
C6 H5 0.953 . . no
C7 C8 1.528(4) . . yes
C7 C9 1.518(4) . . yes
C7 C10 1.529(4) . . yes
C8 H6 0.948 . . no
C8 H7 0.958 . . no
C8 H8 0.947 . . no
C9 H9 0.951 . . no
C9 H10 0.951 . . no
C9 H11 0.953 . . no
C10 H12 0.944 . . no
C10 H13 0.961 . . no
C10 H14 0.948 . . no

loop_
_geom_torsion_atom_site_label_1
_geom_torsion_atom_site_label_2
_geom_torsion_atom_site_label_3
_geom_torsion_atom_site_label_4
_geom_torsion
_geom_torsion_site_symmetry_1
_geom_torsion_site_symmetry_2
_geom_torsion_site_symmetry_3
_geom_torsion_site_symmetry_4
_geom_torsion_publ_flag
S1 C1 S2 C3 -0.7(1) 1_555 1_555 1_555 1_555 yes
S1 C1 C1 S1 180.0 1_555 1_555 2_666 2_666 yes
S1 C1 C1 S2 -1.9(4) 1_555 1_555 2_666 2_666 yes
S1 C2 C3 S2 0.6(3) 1_555 1_555 1_555 1_555 yes
S1 C2 C3 C6 177.9(2) 1_555 1_555 1_555 1_555 yes
S1 C2 C4 C5 174.4(2) 1_555 1_555 1_555 1_555 yes
S2 C1 S1 C2 1.0(1) 1_555 1_555 1_555 1_555 yes
S2 C1 C1 S2 180.0 1_555 1_555 2_666 2_666 yes
S2 C3 C2 C4 -176.5(2) 1_555 1_555 1_555 1_555 yes
S2 C3 C6 C5 -175.3(2) 1_555 1_555 1_555 1_555 yes
C1 S1 C2 C3 -1.0(2) 1_555 1_555 1_555 1_555 yes
C1 S1 C2 C4 175.7(2) 1_555 1_555 1_555 1_555 yes
C1 S2 C3 C2 0.1(2) 1_555 1_555 1_555 1_555 yes
C1 S2 C3 C6 -176.6(2) 1_555 1_555 1_555 1_555 yes
C1 C1 S1 C2 177.3(2) 1_555 2_666 2_666 2_666 yes
C1 C1 S2 C3 -177.5(2) 1_555 2_666 2_666 2_666 yes
C2 C3 C6 C5 7.8(3) 1_555 1_555 1_555 1_555 yes
C2 C4 C5 C6 13.0(2) 1_555 1_555 1_555 1_555 yes
C2 C4 C5 C7 142.2(2) 1_555 1_555 1_555 1_555 yes
C3 C2 C4 C5 -8.8(3) 1_555 1_555 1_555 1_555 yes
C3 C6 C5 C4 -12.7(2) 1_555 1_555 1_555 1_555 yes
C3 C6 C5 C7 -142.1(2) 1_555 1_555 1_555 1_555 yes
C4 C2 C3 C6 0.7(3) 1_555 1_555 1_555 1_555 yes
C4 C5 C7 C8 58.3(3) 1_555 1_555 1_555 1_555 yes
C4 C5 C7 C9 -62.5(3) 1_555 1_555 1_555 1_555 yes
C4 C5 C7 C10 177.1(2) 1_555 1_555 1_555 1_555 yes
C6 C5 C7 C8 -177.0(2) 1_555 1_555 1_555 1_555 yes
C6 C5 C7 C9 62.2(3) 1_555 1_555 1_555 1_555 yes
C6 C5 C7 C10 -58.2(3) 1_555 1_555 1_555 1_555 yes
